data_7705241
loop_
_publ_author_name
'Melle, Philipp'
'S\'egaud, Nathalie'
'Albrecht, Martin'

_publ_section_title
;
 Ambidentate bonding and electrochemical implications of pincer-type
 pyridylidene amide ligands in complexes of nickel, cobalt and zinc.
;
_journal_issue 36
_journal_name_full 'Dalton transactions (Cambridge, England : 2003)'
_journal_page_first 12662
_journal_page_last 12673
_journal_paper_doi 10.1039/d0dt02482a
_journal_volume 49
_journal_year 2020
_chemical_formula_moiety 'C19 H17 Cl2 Co N5 O2, 2(C2 H6 O S)'
_chemical_formula_sum 'C23 H29 Cl2 Co N5 O4 S2'
_chemical_formula_weight 633.46
_space_group_crystal_system monoclinic
_space_group_IT_number 15
_space_group_name_Hall '-I 2ya'
_space_group_name_H-M_alt 'I 1 2/a 1'
_atom_sites_solution_hydrogens geom
_atom_sites_solution_primary dual
_audit_creation_date 2019-09-23
_audit_creation_method
;
Olex2 1.2
(compiled 2018.05.29 svn.r3508 for OlexSys, GUI svn.r5506)
;
_audit_update_record
;
2020-07-13 deposited with the CCDC.	2020-08-21 downloaded from the CCDC.
;
_cell_angle_alpha 90
_cell_angle_beta 95.0990(10)
_cell_angle_gamma 90
_cell_formula_units_Z 8
_cell_length_a 20.84210(10)
_cell_length_b 13.98040(10)
_cell_length_c 19.00770(10)
_cell_measurement_reflns_used 14764
_cell_measurement_temperature 173.01(10)
_cell_measurement_theta_max 76.7580
_cell_measurement_theta_min 3.8100
_cell_volume 5516.56(6)
_computing_cell_refinement 'CrysAlisPro 1.171.40.45a (Rigaku OD, 2019)'
_computing_data_collection 'CrysAlisPro 1.171.40.45a (Rigaku OD, 2019)'
_computing_data_reduction 'CrysAlisPro 1.171.40.45a (Rigaku OD, 2019)'
_computing_molecular_graphics 'Olex2 (Dolomanov et al., 2009)'
_computing_publication_material 'Olex2 (Dolomanov et al., 2009)'
_computing_structure_refinement 'ShelXL (Sheldrick, 2015)'
_computing_structure_solution 'ShelXT (Sheldrick, 2015)'
_diffrn_ambient_environment N~2~
_diffrn_ambient_temperature 173.01(10)
_diffrn_detector 'CCD plate'
_diffrn_detector_area_resol_mean 10.0000
_diffrn_detector_type HyPix
_diffrn_measured_fraction_theta_full 0.999
_diffrn_measured_fraction_theta_max 0.970
_diffrn_measurement_details
;
List of Runs (angles in degrees, time in seconds):

  # Type    Start    End  Width  t~exp~   \w     \q     \k     \f   Frames
#--------------------------------------------------------------------------
  1  \w    -63.00  -5.00   0.50    0.75    --  -18.75 119.00  41.00  116
  2  \w     26.00  94.00   0.50    0.75    --   47.95  77.00 150.00  136
  3  \w     96.00 174.00   0.50    2.50    --  107.11 119.00  41.00  156
  4  \w     91.00 174.00   0.50    2.50    --  107.11  61.00 120.00  166
  5  \w     95.00 174.00   0.50    2.50    --  107.11  45.00-120.00  158
  6  \w     92.00 174.00   0.50    2.50    --  107.11 125.00-150.00  164
  7  \w     85.00 174.00   0.50    2.50    --  107.11  77.00-180.00  178
  8  \w     28.00  93.00   0.50    0.75    --   47.95-119.00 -43.00  130
  9  \w     35.00 113.00   0.50    2.50    --  107.11-119.00 -43.00  156
 10  \w     35.00 102.00   0.50    2.50    --  107.11 -77.00   0.00  134
 11  \w     35.00  68.00   0.50    2.50    --  107.11 -61.00  60.00   66
 12  \w     35.00 109.00   0.50    2.50    --  107.11 -94.00   0.00  148
 13  \w     35.00  68.00   0.50    2.50    --  107.11 -61.00-150.00   66
 14  \w     35.00  68.00   0.50    2.50    --  107.11 -61.00-120.00   66
 15  \w     35.00  68.00   0.50    2.50    --  107.11 -61.00 -60.00   66
 16  \w    -26.00  23.00   0.50    0.75    --   47.95 -19.00 120.00   98
 17  \w    -26.00  23.00   0.50    0.75    --   47.95 -19.00  30.00   98
 18  \w    -26.00  23.00   0.50    0.75    --   47.95 -19.00 -90.00   98
 19  \w    -26.00  23.00   0.50    0.75    --   47.95 -19.00-120.00   98
 20  \w     26.00 120.00   0.50    0.75    --   47.95  77.00-120.00  188
 21  \w     26.00 120.00   0.50    0.75    --   47.95  77.00   0.00  188
 22  \w     35.00  68.00   0.50    2.50    --  107.11 -61.00 150.00   66
 23  \w    -86.00 -26.00   0.50    0.75    --  -18.75 157.00-163.00  120
 24  \w    -90.00   5.00   0.50    0.75    --  -18.75 -77.00 120.00  190
;
_diffrn_measurement_device 'four-circle diffractometer'
_diffrn_measurement_device_type 'XtaLAB Synergy, Dualflex, HyPix'
_diffrn_measurement_method '\w scans'
_diffrn_orient_matrix_type 'CrysAlisPro convention (1999,Acta A55,543-557)'
_diffrn_orient_matrix_UB_11 0.0002586000
_diffrn_orient_matrix_UB_12 0.1092757000
_diffrn_orient_matrix_UB_13 0.0105189000
_diffrn_orient_matrix_UB_21 -0.0737303000
_diffrn_orient_matrix_UB_22 -0.0012546000
_diffrn_orient_matrix_UB_23 0.0020013000
_diffrn_orient_matrix_UB_31 0.0084637000
_diffrn_orient_matrix_UB_32 -0.0142128000
_diffrn_orient_matrix_UB_33 0.0806525000
_diffrn_radiation_monochromator mirror
_diffrn_radiation_probe x-ray
_diffrn_radiation_type CuK\a
_diffrn_radiation_wavelength 1.54184
_diffrn_reflns_av_R_equivalents 0.0431
_diffrn_reflns_av_unetI/netI 0.0310
_diffrn_reflns_Laue_measured_fraction_full 0.999
_diffrn_reflns_Laue_measured_fraction_max 0.970
_diffrn_reflns_limit_h_max 26
_diffrn_reflns_limit_h_min -26
_diffrn_reflns_limit_k_max 17
_diffrn_reflns_limit_k_min -16
_diffrn_reflns_limit_l_max 23
_diffrn_reflns_limit_l_min -17
_diffrn_reflns_number 27154
_diffrn_reflns_point_group_measured_fraction_full 0.999
_diffrn_reflns_point_group_measured_fraction_max 0.970
_diffrn_reflns_theta_full 67.684
_diffrn_reflns_theta_max 77.142
_diffrn_reflns_theta_min 3.812
_diffrn_source 'micro-focus sealed X-ray tube'
_diffrn_source_type 'PhotonJet (Cu) X-ray Source'
_exptl_absorpt_coefficient_mu 8.409
_exptl_absorpt_correction_T_max 1.00000
_exptl_absorpt_correction_T_min 0.55234
_exptl_absorpt_correction_type multi-scan
_exptl_absorpt_process_details
;
CrysAlisPro 1.171.40.45a (Rigaku Oxford Diffraction, 2019)
Empirical absorption correction using spherical harmonics,
 implemented in SCALE3 ABSPACK scaling algorithm.
;
_exptl_crystal_colour dark
_exptl_crystal_colour_primary dark
_exptl_crystal_density_diffrn 1.525
_exptl_crystal_description needle
_exptl_crystal_F_000 2616
_exptl_crystal_size_max 0.2
_exptl_crystal_size_mid 0.05
_exptl_crystal_size_min 0.05
_refine_diff_density_max 0.297
_refine_diff_density_min -0.391
_refine_diff_density_rms 0.055
_refine_ls_extinction_method none
_refine_ls_goodness_of_fit_ref 1.043
_refine_ls_hydrogen_treatment constr
_refine_ls_matrix_type full
_refine_ls_number_parameters 340
_refine_ls_number_reflns 5678
_refine_ls_number_restraints 0
_refine_ls_restrained_S_all 1.043
_refine_ls_R_factor_all 0.0373
_refine_ls_R_factor_gt 0.0339
_refine_ls_shift/su_max 0.001
_refine_ls_shift/su_mean 0.000
_refine_ls_structure_factor_coef Fsqd
_refine_ls_weighting_details 'w=1/[\s^2^(Fo^2^)+(0.0378P)^2^+7.0215P] where P=(Fo^2^+2Fc^2^)/3'
_refine_ls_weighting_scheme calc
_refine_ls_wR_factor_gt 0.0833
_refine_ls_wR_factor_ref 0.0849
_reflns_Friedel_coverage 0.000
_reflns_number_gt 5254
_reflns_number_total 5678
_reflns_threshold_expression 'I > 2\s(I)'
_cod_data_source_file d0dt02482a2.cif
_cod_data_source_block 19MA104_PM313
_cod_depositor_comments 'Adding full bibliography for 7705237--7705245.cif.'
_cod_database_code 7705241
_shelx_shelxl_version_number 2014/7
_chemical_oxdiff_formula C19H17Cl2Co1N5O2
_shelx_space_group_comment
;
The symmetry employed for this shelxl refinement is uniquely defined
by the following loop, which should always be used as a source of
symmetry information in preference to the above space-group names.
They are only intended as comments.
;
_shelx_estimated_absorpt_t_max 0.679
_shelx_estimated_absorpt_t_min 0.284
_diffrn_oxdiff_digest_frames
;
011c851e1d1ec45d472d3f3824a806a905021868970
;
_reflns_odcompleteness_completeness 99.94
_reflns_odcompleteness_iscentric 1
_reflns_odcompleteness_theta 66.97
_olex2_refinement_description
;
1. Fixed Uiso
 At 1.2 times of:
  All C(H) groups
 At 1.5 times of:
  All C(H,H,H) groups
2.a Aromatic/amide H refined with riding coordinates:
 C12(H12), C16(H16), C6(H6), C23(H23), C13(H13), C19(H19), C20(H20), C4(H4),
 C22(H22), C15(H15), C5(H5)
2.b Idealised Me refined as rotating group:
 C24(H24A,H24B,H24C), C17(H17A,H17B,H17C), C26(H26A,H26B,H26C), C28(H28A,H28B,
 H28C), C25(H25A,H25B,H25C), C27(H27A,H27B,H27C)
;
_olex2_submission_special_instructions 'No special instructions were received'
_oxdiff_exptl_absorpt_empirical_details
;
Empirical correction (ABSPACK) includes:
- Absorption correction using spherical harmonics
- Frame scaling
;
_oxdiff_exptl_absorpt_empirical_full_max 2.151
_oxdiff_exptl_absorpt_empirical_full_min 0.608

loop_
_space_group_symop_operation_xyz
'x, y, z'
'-x+1/2, y, -z'
'x+1/2, y+1/2, z+1/2'
'-x+1, y+1/2, -z+1/2'
'-x, -y, -z'
'x-1/2, -y, z'
'-x+1/2, -y+1/2, -z+1/2'
'x, -y+1/2, z+1/2'

loop_
_atom_site_label
_atom_site_type_symbol
_atom_site_fract_x
_atom_site_fract_y
_atom_site_fract_z
_atom_site_U_iso_or_equiv
_atom_site_adp_type
_atom_site_occupancy
_atom_site_site_symmetry_order
_atom_site_calc_flag
_atom_site_refinement_flags_posn
_atom_site_refinement_flags_adp
_atom_site_refinement_flags_occupancy
_atom_site_disorder_assembly
_atom_site_disorder_group
Co1 Co 0.41264(2) 0.29422(2) 0.43117(2) 0.01930(9) Uani 1 1 d . . . . .
Cl2 Cl 0.32874(2) 0.19869(4) 0.45850(2) 0.02519(11) Uani 1 1 d . . . . .
Cl1 Cl 0.50086(2) 0.21487(4) 0.39347(3) 0.02749(12) Uani 1 1 d . . . . .
S1 S 0.35438(3) -0.07714(4) 0.38856(3) 0.03315(13) Uani 1 1 d . . . . .
S2 S 0.69306(3) 0.32786(4) 0.30153(3) 0.03822(14) Uani 1 1 d . . . . .
O2 O 0.47177(9) 0.43740(11) 0.62388(8) 0.0361(4) Uani 1 1 d . . . . .
N8 N 0.40546(8) 0.43642(11) 0.44749(8) 0.0192(3) Uani 1 1 d . . . . .
N10 N 0.45040(7) 0.31143(12) 0.54378(8) 0.0185(3) Uani 1 1 d . . . . .
N21 N 0.31571(8) 0.17120(13) 0.15636(8) 0.0229(3) Uani 1 1 d . . . . .
N14 N 0.49375(8) 0.08167(13) 0.68010(8) 0.0238(4) Uani 1 1 d . . . . .
N1 N 0.36878(8) 0.34799(12) 0.32817(8) 0.0212(3) Uani 1 1 d . . . . .
O1 O 0.33156(10) 0.49385(12) 0.27928(9) 0.0485(5) Uani 1 1 d . . . . .
O3 O 0.34587(10) -0.18141(13) 0.37473(10) 0.0463(4) Uani 1 1 d . . . . .
O4 O 0.64656(10) 0.40965(13) 0.29752(11) 0.0511(5) Uani 1 1 d . . . . .
C11 C 0.46749(8) 0.23955(14) 0.59103(9) 0.0187(4) Uani 1 1 d . . . . .
C9 C 0.45190(9) 0.40389(14) 0.56612(10) 0.0213(4) Uani 1 1 d . . . . .
C18 C 0.35060(9) 0.29356(14) 0.26951(10) 0.0204(4) Uani 1 1 d . . . . .
C7 C 0.42557(9) 0.47365(14) 0.51042(10) 0.0201(4) Uani 1 1 d . . . . .
C12 C 0.46595(10) 0.14452(15) 0.56575(10) 0.0231(4) Uani 1 1 d . . . . .
H12 H 0.4561 0.1333 0.5178 0.028 Uiso 1 1 calc R . . . .
C3 C 0.38067(9) 0.49309(14) 0.39493(10) 0.0216(4) Uani 1 1 d . . . . .
C16 C 0.48584(10) 0.24963(16) 0.66436(10) 0.0248(4) Uani 1 1 d . . . . .
H16 H 0.4900 0.3104 0.6841 0.030 Uiso 1 1 calc R . . . .
C6 C 0.42141(10) 0.57078(15) 0.52348(11) 0.0252(4) Uani 1 1 d . . . . .
H6 H 0.4349 0.5957 0.5677 0.030 Uiso 1 1 calc R . . . .
C23 C 0.33049(10) 0.32838(16) 0.20108(10) 0.0245(4) Uani 1 1 d . . . . .
H23 H 0.3286 0.3940 0.1930 0.029 Uiso 1 1 calc R . . . .
C13 C 0.47864(10) 0.06870(15) 0.61004(10) 0.0249(4) Uani 1 1 d . . . . .
H13 H 0.4769 0.0070 0.5917 0.030 Uiso 1 1 calc R . . . .
C19 C 0.35332(11) 0.19329(15) 0.27636(10) 0.0266(4) Uani 1 1 d . . . . .
H19 H 0.3673 0.1666 0.3199 0.032 Uiso 1 1 calc R . . . .
C2 C 0.35809(10) 0.44406(15) 0.32677(10) 0.0257(4) Uani 1 1 d . . . . .
C20 C 0.33597(10) 0.13453(15) 0.22069(10) 0.0263(4) Uani 1 1 d . . . . .
H20 H 0.3380 0.0686 0.2268 0.032 Uiso 1 1 calc R . . . .
C4 C 0.37551(10) 0.59094(15) 0.40415(11) 0.0270(4) Uani 1 1 d . . . . .
H4 H 0.3582 0.6297 0.3675 0.032 Uiso 1 1 calc R . . . .
C22 C 0.31392(10) 0.26652(16) 0.14695(11) 0.0263(4) Uani 1 1 d . . . . .
H22 H 0.3010 0.2909 0.1024 0.032 Uiso 1 1 calc R . . . .
C24 C 0.29416(11) 0.10720(17) 0.09723(11) 0.0299(5) Uani 1 1 d . . . . .
H24A H 0.3137 0.0455 0.1049 0.045 Uiso 1 1 calc GR . . . .
H24B H 0.3066 0.1336 0.0539 0.045 Uiso 1 1 calc GR . . . .
H24C H 0.2481 0.1008 0.0944 0.045 Uiso 1 1 calc GR . . . .
C15 C 0.49744(10) 0.17113(16) 0.70618(10) 0.0268(4) Uani 1 1 d . . . . .
H15 H 0.5083 0.1798 0.7543 0.032 Uiso 1 1 calc R . . . .
C5 C 0.39674(10) 0.63011(15) 0.46940(11) 0.0280(4) Uani 1 1 d . . . . .
H5 H 0.3944 0.6958 0.4766 0.034 Uiso 1 1 calc R . . . .
C17 C 0.50546(12) -0.00083(17) 0.72768(11) 0.0346(5) Uani 1 1 d . . . . .
H17A H 0.4666 -0.0162 0.7489 0.052 Uiso 1 1 calc GR . . . .
H17B H 0.5388 0.0148 0.7640 0.052 Uiso 1 1 calc GR . . . .
H17C H 0.5186 -0.0548 0.7012 0.052 Uiso 1 1 calc GR . . . .
C26 C 0.27770(12) -0.02295(17) 0.36752(13) 0.0365(5) Uani 1 1 d . . . . .
H26A H 0.2666 -0.0263 0.3175 0.055 Uiso 1 1 calc GR . . . .
H26B H 0.2794 0.0428 0.3821 0.055 Uiso 1 1 calc GR . . . .
H26C H 0.2458 -0.0561 0.3916 0.055 Uiso 1 1 calc GR . . . .
C28 C 0.64660(13) 0.22270(17) 0.28297(14) 0.0394(6) Uani 1 1 d . . . . .
H28A H 0.6142 0.2178 0.3156 0.059 Uiso 1 1 calc GR . . . .
H28B H 0.6742 0.1677 0.2876 0.059 Uiso 1 1 calc GR . . . .
H28C H 0.6263 0.2259 0.2357 0.059 Uiso 1 1 calc GR . . . .
C25 C 0.35792(14) -0.0645(2) 0.48229(14) 0.0465(6) Uani 1 1 d . . . . .
H25A H 0.3214 -0.0955 0.4996 0.070 Uiso 1 1 calc GR . . . .
H25B H 0.3575 0.0022 0.4943 0.070 Uiso 1 1 calc GR . . . .
H25C H 0.3968 -0.0933 0.5034 0.070 Uiso 1 1 calc GR . . . .
C27 C 0.71314(16) 0.3058(2) 0.39361(16) 0.0564(8) Uani 1 1 d . . . . .
H27A H 0.7324 0.3620 0.4154 0.085 Uiso 1 1 calc GR . . . .
H27B H 0.7430 0.2535 0.3992 0.085 Uiso 1 1 calc GR . . . .
H27C H 0.6748 0.2900 0.4156 0.085 Uiso 1 1 calc GR . . . .

loop_
_atom_site_aniso_label
_atom_site_aniso_U_11
_atom_site_aniso_U_22
_atom_site_aniso_U_33
_atom_site_aniso_U_23
_atom_site_aniso_U_13
_atom_site_aniso_U_12
Co1 0.02521(17) 0.01493(16) 0.01747(16) -0.00070(12) 0.00021(12) 0.00065(12)
Cl2 0.0271(2) 0.0277(3) 0.0202(2) -0.00024(18) -0.00070(17) -0.00501(19)
Cl1 0.0316(2) 0.0277(3) 0.0236(2) -0.00356(18) 0.00493(18) 0.00433(19)
S1 0.0314(3) 0.0291(3) 0.0388(3) 0.0030(2) 0.0020(2) -0.0008(2)
S2 0.0403(3) 0.0265(3) 0.0494(4) 0.0025(2) 0.0120(3) 0.0033(2)
O2 0.0611(10) 0.0254(8) 0.0193(7) -0.0081(6) -0.0098(7) 0.0052(7)
N8 0.0247(8) 0.0154(8) 0.0174(7) 0.0001(6) 0.0015(6) 0.0002(6)
N10 0.0241(8) 0.0177(8) 0.0131(7) -0.0010(6) -0.0019(6) 0.0011(6)
N21 0.0242(8) 0.0278(9) 0.0162(8) -0.0048(7) -0.0005(6) -0.0003(7)
N14 0.0270(8) 0.0275(9) 0.0161(8) 0.0053(7) -0.0025(6) 0.0012(7)
N1 0.0307(8) 0.0186(8) 0.0136(7) 0.0001(6) -0.0020(6) 0.0008(7)
O1 0.0867(14) 0.0231(9) 0.0306(9) 0.0015(7) -0.0230(9) 0.0132(9)
O3 0.0626(12) 0.0279(9) 0.0474(10) -0.0039(8) -0.0009(9) 0.0095(8)
O4 0.0609(12) 0.0255(9) 0.0657(13) 0.0015(8) -0.0009(10) 0.0138(9)
C11 0.0191(8) 0.0214(10) 0.0152(9) 0.0013(7) -0.0003(7) 0.0012(7)
C9 0.0256(9) 0.0216(10) 0.0161(9) -0.0038(7) -0.0010(7) 0.0007(8)
C18 0.0228(9) 0.0215(10) 0.0166(9) 0.0006(7) -0.0004(7) 0.0018(7)
C7 0.0221(9) 0.0200(10) 0.0182(9) -0.0036(7) 0.0013(7) -0.0002(7)
C12 0.0302(10) 0.0226(10) 0.0154(9) -0.0001(8) -0.0041(7) 0.0009(8)
C3 0.0273(9) 0.0176(10) 0.0198(9) 0.0018(7) 0.0006(7) 0.0017(8)
C16 0.0321(10) 0.0258(11) 0.0156(9) -0.0016(8) -0.0025(7) -0.0005(8)
C6 0.0312(10) 0.0215(10) 0.0227(10) -0.0059(8) 0.0014(8) -0.0010(8)
C23 0.0326(10) 0.0223(10) 0.0174(9) 0.0017(8) -0.0043(8) 0.0043(8)
C13 0.0332(10) 0.0223(10) 0.0180(9) 0.0003(8) -0.0039(8) 0.0027(8)
C19 0.0407(12) 0.0226(11) 0.0157(9) 0.0021(8) -0.0014(8) -0.0009(9)
C2 0.0358(11) 0.0199(10) 0.0206(10) 0.0024(8) -0.0026(8) 0.0026(8)
C20 0.0373(11) 0.0222(11) 0.0190(9) 0.0012(8) 0.0014(8) -0.0016(9)
C4 0.0369(11) 0.0190(10) 0.0246(10) 0.0026(8) 0.0010(8) 0.0027(9)
C22 0.0306(10) 0.0287(11) 0.0189(9) 0.0024(8) -0.0029(7) 0.0042(9)
C24 0.0331(11) 0.0356(13) 0.0206(10) -0.0090(9) -0.0007(8) -0.0038(9)
C15 0.0334(11) 0.0325(12) 0.0138(9) -0.0003(8) -0.0025(8) -0.0006(9)
C5 0.0361(11) 0.0167(10) 0.0315(11) -0.0040(8) 0.0054(9) 0.0027(8)
C17 0.0472(13) 0.0321(13) 0.0233(11) 0.0112(9) -0.0033(9) 0.0029(10)
C26 0.0393(12) 0.0277(12) 0.0406(13) -0.0042(10) -0.0073(10) 0.0020(10)
C28 0.0453(13) 0.0280(12) 0.0457(14) -0.0023(10) 0.0090(11) 0.0032(11)
C25 0.0601(17) 0.0372(14) 0.0396(14) -0.0030(11) -0.0110(12) 0.0061(13)
C27 0.0579(18) 0.0540(19) 0.0547(18) -0.0075(14) -0.0087(14) 0.0178(14)

loop_
_atom_type_symbol
_atom_type_description
_atom_type_scat_dispersion_real
_atom_type_scat_dispersion_imag
_atom_type_scat_source
C C 0.0181 0.0091 'International Tables Vol C Tables 4.2.6.8 and 6.1.1.4'
H H 0.0000 0.0000 'International Tables Vol C Tables 4.2.6.8 and 6.1.1.4'
Cl Cl 0.3639 0.7018 'International Tables Vol C Tables 4.2.6.8 and 6.1.1.4'
Co Co -2.3653 3.6143 'International Tables Vol C Tables 4.2.6.8 and 6.1.1.4'
N N 0.0311 0.0180 'International Tables Vol C Tables 4.2.6.8 and 6.1.1.4'
O O 0.0492 0.0322 'International Tables Vol C Tables 4.2.6.8 and 6.1.1.4'
S S 0.3331 0.5567 'International Tables Vol C Tables 4.2.6.8 and 6.1.1.4'

loop_
_geom_angle_atom_site_label_1
_geom_angle_atom_site_label_2
_geom_angle_atom_site_label_3
_geom_angle
_geom_angle_site_symmetry_1
_geom_angle_site_symmetry_3
_geom_angle_publ_flag
Cl2 Co1 Cl1 115.66(2) . . ?
N8 Co1 Cl2 118.00(5) . . ?
N8 Co1 Cl1 126.23(5) . . ?
N8 Co1 N10 76.75(6) . . ?
N8 Co1 N1 76.80(6) . . ?
N10 Co1 Cl2 93.24(4) . . ?
N10 Co1 Cl1 97.28(4) . . ?
N1 Co1 Cl2 97.73(5) . . ?
N1 Co1 Cl1 99.53(5) . . ?
N1 Co1 N10 153.49(6) . . ?
O3 S1 C26 106.63(11) . . ?
O3 S1 C25 105.48(12) . . ?
C26 S1 C25 97.96(12) . . ?
O4 S2 C28 106.44(12) . . ?
O4 S2 C27 106.00(13) . . ?
C28 S2 C27 97.30(14) . . ?
C7 N8 Co1 119.93(13) . . ?
C7 N8 C3 120.36(17) . . ?
C3 N8 Co1 119.71(13) . . ?
C11 N10 Co1 126.76(12) . . ?
C9 N10 Co1 113.52(12) . . ?
C9 N10 C11 119.58(15) . . ?
C20 N21 C24 120.42(18) . . ?
C22 N21 C20 119.77(17) . . ?
C22 N21 C24 119.80(17) . . ?
C13 N14 C17 120.72(18) . . ?
C15 N14 C13 119.21(17) . . ?
C15 N14 C17 120.07(17) . . ?
C18 N1 Co1 126.21(13) . . ?
C2 N1 Co1 113.93(12) . . ?
C2 N1 C18 119.83(16) . . ?
N10 C11 C12 117.97(16) . . ?
N10 C11 C16 126.96(18) . . ?
C12 C11 C16 115.06(17) . . ?
O2 C9 N10 129.55(18) . . ?
O2 C9 C7 116.93(18) . . ?
N10 C9 C7 113.51(16) . . ?
N1 C18 C23 126.30(18) . . ?
N1 C18 C19 118.03(17) . . ?
C19 C18 C23 115.65(18) . . ?
N8 C7 C9 116.24(17) . . ?
N8 C7 C6 121.50(18) . . ?
C6 C7 C9 122.25(17) . . ?
C11 C12 H12 119.2 . . ?
C13 C12 C11 121.56(18) . . ?
C13 C12 H12 119.2 . . ?
N8 C3 C2 116.27(17) . . ?
N8 C3 C4 121.21(18) . . ?
C4 C3 C2 122.51(18) . . ?
C11 C16 H16 119.6 . . ?
C15 C16 C11 120.72(19) . . ?
C15 C16 H16 119.6 . . ?
C7 C6 H6 120.7 . . ?
C5 C6 C7 118.66(18) . . ?
C5 C6 H6 120.7 . . ?
C18 C23 H23 119.7 . . ?
C22 C23 C18 120.58(19) . . ?
C22 C23 H23 119.7 . . ?
N14 C13 C12 121.23(19) . . ?
N14 C13 H13 119.4 . . ?
C12 C13 H13 119.4 . . ?
C18 C19 H19 119.3 . . ?
C20 C19 C18 121.50(19) . . ?
C20 C19 H19 119.3 . . ?
N1 C2 C3 113.25(16) . . ?
O1 C2 N1 129.35(19) . . ?
O1 C2 C3 117.36(18) . . ?
N21 C20 C19 120.8(2) . . ?
N21 C20 H20 119.6 . . ?
C19 C20 H20 119.6 . . ?
C3 C4 H4 120.7 . . ?
C3 C4 C5 118.65(19) . . ?
C5 C4 H4 120.7 . . ?
N21 C22 C23 121.71(18) . . ?
N21 C22 H22 119.1 . . ?
C23 C22 H22 119.1 . . ?
N21 C24 H24A 109.5 . . ?
N21 C24 H24B 109.5 . . ?
N21 C24 H24C 109.5 . . ?
H24A C24 H24B 109.5 . . ?
H24A C24 H24C 109.5 . . ?
H24B C24 H24C 109.5 . . ?
N14 C15 C16 122.14(18) . . ?
N14 C15 H15 118.9 . . ?
C16 C15 H15 118.9 . . ?
C6 C5 C4 119.60(19) . . ?
C6 C5 H5 120.2 . . ?
C4 C5 H5 120.2 . . ?
N14 C17 H17A 109.5 . . ?
N14 C17 H17B 109.5 . . ?
N14 C17 H17C 109.5 . . ?
H17A C17 H17B 109.5 . . ?
H17A C17 H17C 109.5 . . ?
H17B C17 H17C 109.5 . . ?
S1 C26 H26A 109.5 . . ?
S1 C26 H26B 109.5 . . ?
S1 C26 H26C 109.5 . . ?
H26A C26 H26B 109.5 . . ?
H26A C26 H26C 109.5 . . ?
H26B C26 H26C 109.5 . . ?
S2 C28 H28A 109.5 . . ?
S2 C28 H28B 109.5 . . ?
S2 C28 H28C 109.5 . . ?
H28A C28 H28B 109.5 . . ?
H28A C28 H28C 109.5 . . ?
H28B C28 H28C 109.5 . . ?
S1 C25 H25A 109.5 . . ?
S1 C25 H25B 109.5 . . ?
S1 C25 H25C 109.5 . . ?
H25A C25 H25B 109.5 . . ?
H25A C25 H25C 109.5 . . ?
H25B C25 H25C 109.5 . . ?
S2 C27 H27A 109.5 . . ?
S2 C27 H27B 109.5 . . ?
S2 C27 H27C 109.5 . . ?
H27A C27 H27B 109.5 . . ?
H27A C27 H27C 109.5 . . ?
H27B C27 H27C 109.5 . . ?

loop_
_geom_bond_atom_site_label_1
_geom_bond_atom_site_label_2
_geom_bond_distance
_geom_bond_site_symmetry_2
_geom_bond_publ_flag
Co1 Cl2 2.2963(6) . ?
Co1 Cl1 2.3150(6) . ?
Co1 N8 2.0196(16) . ?
Co1 N10 2.2269(15) . ?
Co1 N1 2.2171(15) . ?
S1 O3 1.4890(18) . ?
S1 C26 1.782(2) . ?
S1 C25 1.785(3) . ?
S2 O4 1.4964(18) . ?
S2 C28 1.778(3) . ?
S2 C27 1.790(3) . ?
O2 C9 1.231(2) . ?
N8 C7 1.337(2) . ?
N8 C3 1.342(2) . ?
N10 C11 1.374(2) . ?
N10 C9 1.360(2) . ?
N21 C20 1.358(3) . ?
N21 C22 1.345(3) . ?
N21 C24 1.475(2) . ?
N14 C13 1.353(3) . ?
N14 C15 1.345(3) . ?
N14 C17 1.472(3) . ?
N1 C18 1.375(2) . ?
N1 C2 1.361(3) . ?
O1 C2 1.232(2) . ?
C11 C12 1.412(3) . ?
C11 C16 1.419(3) . ?
C9 C7 1.507(3) . ?
C18 C23 1.417(3) . ?
C18 C19 1.409(3) . ?
C7 C6 1.384(3) . ?
C12 H12 0.9300 . ?
C12 C13 1.365(3) . ?
C3 C2 1.504(3) . ?
C3 C4 1.385(3) . ?
C16 H16 0.9300 . ?
C16 C15 1.364(3) . ?
C6 H6 0.9300 . ?
C6 C5 1.384(3) . ?
C23 H23 0.9300 . ?
C23 C22 1.365(3) . ?
C13 H13 0.9300 . ?
C19 H19 0.9300 . ?
C19 C20 1.363(3) . ?
C20 H20 0.9300 . ?
C4 H4 0.9300 . ?
C4 C5 1.392(3) . ?
C22 H22 0.9300 . ?
C24 H24A 0.9600 . ?
C24 H24B 0.9600 . ?
C24 H24C 0.9600 . ?
C15 H15 0.9300 . ?
C5 H5 0.9300 . ?
C17 H17A 0.9600 . ?
C17 H17B 0.9600 . ?
C17 H17C 0.9600 . ?
C26 H26A 0.9600 . ?
C26 H26B 0.9600 . ?
C26 H26C 0.9600 . ?
C28 H28A 0.9600 . ?
C28 H28B 0.9600 . ?
C28 H28C 0.9600 . ?
C25 H25A 0.9600 . ?
C25 H25B 0.9600 . ?
C25 H25C 0.9600 . ?
C27 H27A 0.9600 . ?
C27 H27B 0.9600 . ?
C27 H27C 0.9600 . ?

loop_
_geom_torsion_atom_site_label_1
_geom_torsion_atom_site_label_2
_geom_torsion_atom_site_label_3
_geom_torsion_atom_site_label_4
_geom_torsion
_geom_torsion_site_symmetry_1
_geom_torsion_site_symmetry_2
_geom_torsion_site_symmetry_3
_geom_torsion_site_symmetry_4
_geom_torsion_publ_flag
Co1 N8 C7 C9 -0.9(2) . . . . ?
Co1 N8 C7 C6 179.97(14) . . . . ?
Co1 N8 C3 C2 1.5(2) . . . . ?
Co1 N8 C3 C4 -179.50(15) . . . . ?
Co1 N10 C11 C12 5.1(2) . . . . ?
Co1 N10 C11 C16 -173.64(15) . . . . ?
Co1 N10 C9 O2 -177.39(19) . . . . ?
Co1 N10 C9 C7 2.0(2) . . . . ?
Co1 N1 C18 C23 -171.14(15) . . . . ?
Co1 N1 C18 C19 7.2(3) . . . . ?
Co1 N1 C2 O1 -175.7(2) . . . . ?
Co1 N1 C2 C3 2.1(2) . . . . ?
O2 C9 C7 N8 178.59(18) . . . . ?
O2 C9 C7 C6 -2.3(3) . . . . ?
N8 C7 C6 C5 -1.0(3) . . . . ?
N8 C3 C2 N1 -2.4(3) . . . . ?
N8 C3 C2 O1 175.6(2) . . . . ?
N8 C3 C4 C5 0.1(3) . . . . ?
N10 C11 C12 C13 -176.17(18) . . . . ?
N10 C11 C16 C15 175.50(19) . . . . ?
N10 C9 C7 N8 -0.9(2) . . . . ?
N10 C9 C7 C6 178.28(18) . . . . ?
N1 C18 C23 C22 179.7(2) . . . . ?
N1 C18 C19 C20 179.9(2) . . . . ?
C11 N10 C9 O2 6.5(3) . . . . ?
C11 N10 C9 C7 -174.13(16) . . . . ?
C11 C12 C13 N14 -0.5(3) . . . . ?
C11 C16 C15 N14 1.7(3) . . . . ?
C9 N10 C11 C12 -179.38(18) . . . . ?
C9 N10 C11 C16 1.9(3) . . . . ?
C9 C7 C6 C5 179.87(18) . . . . ?
C18 N1 C2 O1 2.2(4) . . . . ?
C18 N1 C2 C3 179.97(17) . . . . ?
C18 C23 C22 N21 0.3(3) . . . . ?
C18 C19 C20 N21 0.3(3) . . . . ?
C7 N8 C3 C2 -178.66(17) . . . . ?
C7 N8 C3 C4 0.3(3) . . . . ?
C7 C6 C5 C4 1.4(3) . . . . ?
C12 C11 C16 C15 -3.3(3) . . . . ?
C3 N8 C7 C9 179.32(17) . . . . ?
C3 N8 C7 C6 0.2(3) . . . . ?
C3 C4 C5 C6 -1.0(3) . . . . ?
C16 C11 C12 C13 2.7(3) . . . . ?
C23 C18 C19 C20 -1.6(3) . . . . ?
C13 N14 C15 C16 0.6(3) . . . . ?
C19 C18 C23 C22 1.3(3) . . . . ?
C2 N1 C18 C23 11.2(3) . . . . ?
C2 N1 C18 C19 -170.44(19) . . . . ?
C2 C3 C4 C5 179.0(2) . . . . ?
C20 N21 C22 C23 -1.7(3) . . . . ?
C4 C3 C2 N1 178.67(19) . . . . ?
C4 C3 C2 O1 -3.3(3) . . . . ?
C22 N21 C20 C19 1.4(3) . . . . ?
C24 N21 C20 C19 -177.15(19) . . . . ?
C24 N21 C22 C23 176.83(19) . . . . ?
C15 N14 C13 C12 -1.2(3) . . . . ?
C17 N14 C13 C12 178.2(2) . . . . ?
C17 N14 C15 C16 -178.8(2) . . . . ?
